data_7018623
loop_
_publ_author_name
'Weiss, Charles J.'
'Groves, Amy N.'
'Mock, Michael T.'
'Dougherty, William G.'
'Kassel, W. Scott'
'Helm, Monte L.'
'Dubois, Daniel L.'
'Bullock, R. Morris'

_publ_section_title
;
 Synthesis and reactivity of molybdenum and tungsten bis(dinitrogen)
 complexes supported by diphosphine chelates containing pendant amines.
;
_journal_issue 15
_journal_name_full 'Dalton transactions (Cambridge, England : 2003)'
_journal_page_first 4517
_journal_page_last 4529
_journal_paper_doi 10.1039/c2dt12224c
_journal_volume 41
_journal_year 2012
_chemical_formula_sum 'C53 H51 N5 P4 W'
_chemical_formula_weight 1065.72
_chemical_name_systematic
;
?
;
_space_group_IT_number 14
_symmetry_cell_setting monoclinic
_symmetry_space_group_name_Hall '-P 2ybc'
_symmetry_space_group_name_H-M 'P 1 21/c 1'
_atom_sites_solution_hydrogens geom
_atom_sites_solution_primary direct
_atom_sites_solution_secondary difmap
_audit_creation_method SHELXL-97
_cell_angle_alpha 90.00
_cell_angle_beta 103.1780(10)
_cell_angle_gamma 90.00
_cell_formula_units_Z 4
_cell_length_a 23.6481(7)
_cell_length_b 11.6215(3)
_cell_length_c 17.3542(5)
_cell_measurement_reflns_used 9501
_cell_measurement_temperature 100(2)
_cell_measurement_theta_max 34.42
_cell_measurement_theta_min 2.41
_cell_volume 4643.8(2)
_computing_cell_refinement 'Bruker SAINT'
_computing_data_collection 'Bruker APEX2'
_computing_data_reduction 'Bruker SAINT'
_computing_molecular_graphics 'Bruker SHELXTL'
_computing_publication_material 'Bruker SHELXTL'
_computing_structure_refinement 'SHELXL-97 (Sheldrick, 2008)'
_computing_structure_solution 'SHELXS-97 (Sheldrick, 2008)'
_diffrn_ambient_temperature 100(2)
_diffrn_measured_fraction_theta_full 1.000
_diffrn_measured_fraction_theta_max 0.914
_diffrn_measurement_device_type 'Bruker APEX-II CCD'
_diffrn_measurement_method '\f and \w scans'
_diffrn_radiation_monochromator graphite
_diffrn_radiation_source 'fine-focus sealed tube'
_diffrn_radiation_type MoK\a
_diffrn_radiation_wavelength 0.71073
_diffrn_reflns_av_R_equivalents 0.0267
_diffrn_reflns_av_sigmaI/netI 0.0321
_diffrn_reflns_limit_h_max 37
_diffrn_reflns_limit_h_min -36
_diffrn_reflns_limit_k_max 17
_diffrn_reflns_limit_k_min -18
_diffrn_reflns_limit_l_max 26
_diffrn_reflns_limit_l_min -24
_diffrn_reflns_number 63240
_diffrn_reflns_theta_full 25.00
_diffrn_reflns_theta_max 34.81
_diffrn_reflns_theta_min 1.77
_exptl_absorpt_coefficient_mu 2.668
_exptl_absorpt_correction_T_max 0.8563
_exptl_absorpt_correction_T_min 0.6748
_exptl_absorpt_correction_type multi-scan
_exptl_absorpt_process_details SADABS
_exptl_crystal_colour orange
_exptl_crystal_density_diffrn 1.524
_exptl_crystal_density_method 'not measured'
_exptl_crystal_description block
_exptl_crystal_F_000 2152
_exptl_crystal_size_max 0.16
_exptl_crystal_size_mid 0.12
_exptl_crystal_size_min 0.06
_refine_diff_density_max 1.299
_refine_diff_density_min -0.456
_refine_diff_density_rms 0.098
_refine_ls_extinction_method none
_refine_ls_goodness_of_fit_ref 1.030
_refine_ls_hydrogen_treatment constr
_refine_ls_matrix_type full
_refine_ls_number_parameters 569
_refine_ls_number_reflns 18422
_refine_ls_number_restraints 0
_refine_ls_restrained_S_all 1.030
_refine_ls_R_factor_all 0.0334
_refine_ls_R_factor_gt 0.0233
_refine_ls_shift/su_max 0.004
_refine_ls_shift/su_mean 0.000
_refine_ls_structure_factor_coef Fsqd
_refine_ls_weighting_details 'calc w=1/[\s^2^(Fo^2^)+(0.0206P)^2^+1.1759P] where P=(Fo^2^+2Fc^2^)/3'
_refine_ls_weighting_scheme calc
_refine_ls_wR_factor_gt 0.0468
_refine_ls_wR_factor_ref 0.0494
_reflns_number_gt 15560
_reflns_number_total 18422
_reflns_threshold_expression >2sigma(I)
_cod_data_source_file c2dt12224c.txt
_cod_data_source_block trans-W(N2)2(dppe)(PPhNMePPh)_(10)
_cod_depositor_comments
;
The following automatic conversions were performed:

'_symmetry_cell_setting' value 'Monoclinic' changed to 'monoclinic'
according to /home/saulius/struct/CIF-dictionaries/cif_core.dic
dictionary named 'cif_core.dic' version 2.4.1 from 2010-06-29.

Automatic conversion script
Id: cif_fix_values 1715 2011-07-08 13:25:40Z adriana 
;
_cod_original_sg_symbol_H-M P2(1)/c
_cod_database_code 7018623

loop_
_symmetry_equiv_pos_as_xyz
'x, y, z'
'-x, y+1/2, -z+1/2'
'-x, -y, -z'
'x, -y-1/2, z-1/2'

loop_
_atom_site_label
_atom_site_type_symbol
_atom_site_fract_x
_atom_site_fract_y
_atom_site_fract_z
_atom_site_U_iso_or_equiv
_atom_site_adp_type
_atom_site_occupancy
_atom_site_symmetry_multiplicity
_atom_site_calc_flag
_atom_site_refinement_flags
W1 W 0.257163(2) 0.929122(5) 0.279177(3) 0.00975(2) Uani 1 1 d .
N1 N 0.26820(6) 1.03606(12) 0.06207(7) 0.0167(3) Uani 1 1 d .
N2 N 0.28455(5) 0.79164(11) 0.22853(7) 0.0138(2) Uani 1 1 d .
N3 N 0.29999(6) 0.71884(12) 0.19532(8) 0.0189(3) Uani 1 1 d .
N4 N 0.23114(6) 1.07952(11) 0.31990(7) 0.0150(2) Uani 1 1 d .
N5 N 0.21782(6) 1.16359(13) 0.34183(9) 0.0234(3) Uani 1 1 d .
P1 P 0.326560(16) 1.03578(3) 0.22305(2) 0.01177(7) Uani 1 1 d .
P2 P 0.189816(16) 0.96317(4) 0.15263(2) 0.01252(7) Uani 1 1 d .
P3 P 0.189200(16) 0.82705(3) 0.34299(2) 0.01242(7) Uani 1 1 d .
P4 P 0.315754(16) 0.91442(3) 0.41518(2) 0.01195(7) Uani 1 1 d .
C1 C 0.42356(7) 0.89475(14) 0.27594(9) 0.0169(3) Uani 1 1 d .
H1A H 0.3954 0.8373 0.2783 0.020 Uiso 1 1 calc R
C2 C 0.48212(7) 0.86655(15) 0.29631(10) 0.0212(3) Uani 1 1 d .
H2A H 0.4936 0.7904 0.3127 0.025 Uiso 1 1 calc R
C3 C 0.52402(8) 0.94861(17) 0.29300(12) 0.0296(4) Uani 1 1 d .
H3A H 0.5641 0.9292 0.3070 0.035 Uiso 1 1 calc R
C4 C 0.50670(8) 1.05903(18) 0.26911(14) 0.0352(5) Uani 1 1 d .
H4A H 0.5351 1.1160 0.2669 0.042 Uiso 1 1 calc R
C5 C 0.44777(8) 1.08776(16) 0.24821(12) 0.0279(4) Uani 1 1 d .
H5A H 0.4365 1.1638 0.2312 0.033 Uiso 1 1 calc R
C6 C 0.40534(6) 1.00591(14) 0.25205(9) 0.0152(3) Uani 1 1 d .
C7 C 0.29917(7) 1.26497(15) 0.16989(10) 0.0215(3) Uani 1 1 d .
H7A H 0.2823 1.2337 0.1193 0.026 Uiso 1 1 calc R
C8 C 0.29782(8) 1.38354(15) 0.18194(11) 0.0270(4) Uani 1 1 d .
H8A H 0.2802 1.4324 0.1394 0.032 Uiso 1 1 calc R
C9 C 0.32179(8) 1.43039(15) 0.25492(11) 0.0232(3) Uani 1 1 d .
H9A H 0.3215 1.5113 0.2625 0.028 Uiso 1 1 calc R
C10 C 0.34616(9) 1.35884(15) 0.31688(11) 0.0261(4) Uani 1 1 d .
H10A H 0.3620 1.3904 0.3677 0.031 Uiso 1 1 calc R
C11 C 0.34769(8) 1.24119(15) 0.30542(10) 0.0238(4) Uani 1 1 d .
H11A H 0.3644 1.1928 0.3487 0.029 Uiso 1 1 calc R
C12 C 0.32506(6) 1.19249(13) 0.23135(9) 0.0136(3) Uani 1 1 d .
C13 C 0.32292(7) 1.00892(14) 0.11709(9) 0.0159(3) Uani 1 1 d .
H13A H 0.3540 1.0542 0.1016 0.019 Uiso 1 1 calc R
H13B H 0.3316 0.9266 0.1107 0.019 Uiso 1 1 calc R
C14 C 0.27702(8) 1.03860(19) -0.01908(10) 0.0273(4) Uani 1 1 d .
H14A H 0.3069 1.0957 -0.0225 0.041 Uiso 1 1 calc R
H14B H 0.2405 1.0593 -0.0559 0.041 Uiso 1 1 calc R
H14C H 0.2896 0.9625 -0.0329 0.041 Uiso 1 1 calc R
C15 C 0.22233(7) 0.95337(14) 0.06543(9) 0.0175(3) Uani 1 1 d .
H15A H 0.2383 0.8749 0.0638 0.021 Uiso 1 1 calc R
H15B H 0.1909 0.9630 0.0172 0.021 Uiso 1 1 calc R
C16 C 0.15685(7) 1.18019(16) 0.07898(10) 0.0244(4) Uani 1 1 d .
H16A H 0.1819 1.1638 0.0447 0.029 Uiso 1 1 calc R
C17 C 0.12580(8) 1.28320(17) 0.07111(12) 0.0304(4) Uani 1 1 d .
H17A H 0.1307 1.3375 0.0322 0.036 Uiso 1 1 calc R
C18 C 0.08806(8) 1.30731(16) 0.11898(12) 0.0293(4) Uani 1 1 d .
H18A H 0.0669 1.3774 0.1128 0.035 Uiso 1 1 calc R
C19 C 0.08135(8) 1.22862(16) 0.17600(11) 0.0259(4) Uani 1 1 d .
H19A H 0.0549 1.2439 0.2086 0.031 Uiso 1 1 calc R
C20 C 0.11321(7) 1.12734(15) 0.18557(10) 0.0202(3) Uani 1 1 d .
H20A H 0.1092 1.0748 0.2259 0.024 Uiso 1 1 calc R
C21 C 0.15101(7) 1.10122(14) 0.13722(9) 0.0165(3) Uani 1 1 d .
C22 C 0.14301(7) 0.74440(14) 0.11874(9) 0.0184(3) Uani 1 1 d .
H22A H 0.1798 0.7202 0.1488 0.022 Uiso 1 1 calc R
C23 C 0.10262(8) 0.66239(15) 0.08345(10) 0.0231(3) Uani 1 1 d .
H23A H 0.1120 0.5829 0.0892 0.028 Uiso 1 1 calc R
C24 C 0.04865(8) 0.69649(17) 0.03981(10) 0.0258(4) Uani 1 1 d .
H24A H 0.0210 0.6406 0.0153 0.031 Uiso 1 1 calc R
C25 C 0.03527(7) 0.81231(17) 0.03209(11) 0.0264(4) Uani 1 1 d .
H25A H -0.0019 0.8358 0.0026 0.032 Uiso 1 1 calc R
C26 C 0.07568(7) 0.89462(16) 0.06703(10) 0.0213(3) Uani 1 1 d .
H26A H 0.0660 0.9740 0.0611 0.026 Uiso 1 1 calc R
C27 C 0.13046(6) 0.86163(14) 0.11089(9) 0.0155(3) Uani 1 1 d .
C28 C 0.12360(7) 0.63558(15) 0.36997(9) 0.0174(3) Uani 1 1 d .
H28A H 0.1045 0.6883 0.3974 0.021 Uiso 1 1 calc R
C29 C 0.10962(7) 0.51907(15) 0.36865(10) 0.0212(3) Uani 1 1 d .
H29A H 0.0814 0.4925 0.3956 0.025 Uiso 1 1 calc R
C30 C 0.13674(7) 0.44177(14) 0.32813(10) 0.0215(3) Uani 1 1 d .
H30A H 0.1269 0.3625 0.3269 0.026 Uiso 1 1 calc R
C31 C 0.17816(7) 0.48004(15) 0.28943(10) 0.0212(3) Uani 1 1 d .
H31A H 0.1965 0.4271 0.2612 0.025 Uiso 1 1 calc R
C32 C 0.19317(7) 0.59637(14) 0.29172(9) 0.0178(3) Uani 1 1 d .
H32A H 0.2224 0.6218 0.2662 0.021 Uiso 1 1 calc R
C33 C 0.16565(6) 0.67551(14) 0.33108(8) 0.0146(3) Uani 1 1 d .
C34 C 0.11245(7) 0.99162(16) 0.38199(10) 0.0213(3) Uani 1 1 d .
H34A H 0.1440 1.0141 0.4237 0.026 Uiso 1 1 calc R
C35 C 0.06031(8) 1.05240(17) 0.36902(11) 0.0282(4) Uani 1 1 d .
H35A H 0.0566 1.1162 0.4017 0.034 Uiso 1 1 calc R
C36 C 0.01386(8) 1.02012(18) 0.30866(11) 0.0284(4) Uani 1 1 d .
H36A H -0.0216 1.0617 0.2997 0.034 Uiso 1 1 calc R
C37 C 0.01959(7) 0.92710(16) 0.26162(11) 0.0249(4) Uani 1 1 d .
H37A H -0.0122 0.9045 0.2204 0.030 Uiso 1 1 calc R
C38 C 0.07143(7) 0.86616(15) 0.27395(9) 0.0186(3) Uani 1 1 d .
H38A H 0.0747 0.8023 0.2411 0.022 Uiso 1 1 calc R
C39 C 0.11884(7) 0.89823(14) 0.33439(9) 0.0160(3) Uani 1 1 d .
C40 C 0.21880(7) 0.82102(14) 0.45181(8) 0.0161(3) Uani 1 1 d .
H40A H 0.1865 0.8298 0.4790 0.019 Uiso 1 1 calc R
H40B H 0.2368 0.7447 0.4660 0.019 Uiso 1 1 calc R
C41 C 0.26377(7) 0.91406(14) 0.48067(9) 0.0152(3) Uani 1 1 d .
H41A H 0.2845 0.8983 0.5360 0.018 Uiso 1 1 calc R
H41B H 0.2446 0.9900 0.4790 0.018 Uiso 1 1 calc R
C42 C 0.42133(7) 1.03263(15) 0.44747(9) 0.0176(3) Uani 1 1 d .
H42A H 0.4348 0.9690 0.4223 0.021 Uiso 1 1 calc R
C43 C 0.45830(7) 1.12471(15) 0.47257(10) 0.0224(3) Uani 1 1 d .
H43A H 0.4962 1.1249 0.4629 0.027 Uiso 1 1 calc R
C44 C 0.43995(8) 1.21624(16) 0.51173(10) 0.0248(4) Uani 1 1 d .
H44A H 0.4652 1.2793 0.5291 0.030 Uiso 1 1 calc R
C45 C 0.38491(8) 1.21514(15) 0.52533(11) 0.0260(4) Uani 1 1 d .
H45A H 0.3727 1.2766 0.5537 0.031 Uiso 1 1 calc R
C46 C 0.34679(7) 1.12462(15) 0.49779(10) 0.0213(3) Uani 1 1 d .
H46A H 0.3084 1.1264 0.5059 0.026 Uiso 1 1 calc R
C47 C 0.36471(7) 1.03187(14) 0.45853(9) 0.0145(3) Uani 1 1 d .
C48 C 0.38921(7) 0.78524(15) 0.53614(9) 0.0179(3) Uani 1 1 d .
H48A H 0.3827 0.8445 0.5708 0.021 Uiso 1 1 calc R
C49 C 0.42550(7) 0.69360(15) 0.56591(10) 0.0216(3) Uani 1 1 d .
H49A H 0.4432 0.6899 0.6208 0.026 Uiso 1 1 calc R
C50 C 0.43590(7) 0.60761(16) 0.51538(11) 0.0239(4) Uani 1 1 d .
H50A H 0.4610 0.5454 0.5356 0.029 Uiso 1 1 calc R
C51 C 0.40978(7) 0.61250(15) 0.43560(11) 0.0226(3) Uani 1 1 d .
H51A H 0.4174 0.5543 0.4009 0.027 Uiso 1 1 calc R
C52 C 0.37221(7) 0.70294(14) 0.40616(10) 0.0180(3) Uani 1 1 d .
H52A H 0.3533 0.7043 0.3516 0.022 Uiso 1 1 calc R
C53 C 0.36209(6) 0.79094(13) 0.45551(9) 0.0141(3) Uani 1 1 d .

loop_
_atom_site_aniso_label
_atom_site_aniso_U_11
_atom_site_aniso_U_22
_atom_site_aniso_U_33
_atom_site_aniso_U_23
_atom_site_aniso_U_13
_atom_site_aniso_U_12
W1 0.00940(2) 0.00985(3) 0.00980(3) 0.00004(2) 0.00180(2) -0.00037(2)
N1 0.0162(6) 0.0219(7) 0.0121(6) 0.0006(5) 0.0032(5) -0.0030(5)
N2 0.0125(5) 0.0144(6) 0.0143(6) 0.0025(5) 0.0024(4) -0.0019(5)
N3 0.0205(6) 0.0169(7) 0.0197(6) 0.0000(5) 0.0053(5) -0.0005(5)
N4 0.0141(6) 0.0165(6) 0.0141(6) 0.0001(5) 0.0024(4) -0.0004(5)
N5 0.0243(7) 0.0193(7) 0.0262(7) -0.0051(6) 0.0046(6) 0.0020(6)
P1 0.01161(16) 0.01073(16) 0.01303(16) 0.00052(13) 0.00295(12) -0.00074(13)
P2 0.01181(16) 0.01353(17) 0.01155(16) 0.00048(13) 0.00129(12) -0.00108(14)
P3 0.01091(16) 0.01433(18) 0.01196(16) 0.00044(14) 0.00248(12) -0.00096(14)
P4 0.01105(16) 0.01259(18) 0.01165(16) -0.00019(13) 0.00140(12) -0.00084(13)
C1 0.0157(7) 0.0154(7) 0.0193(7) -0.0019(6) 0.0034(5) -0.0001(6)
C2 0.0184(7) 0.0216(8) 0.0231(8) -0.0015(6) 0.0037(6) 0.0066(6)
C3 0.0136(7) 0.0358(11) 0.0381(10) 0.0051(8) 0.0033(7) 0.0034(7)
C4 0.0154(8) 0.0343(11) 0.0549(13) 0.0157(10) 0.0061(8) -0.0023(8)
C5 0.0160(7) 0.0251(9) 0.0413(11) 0.0115(8) 0.0039(7) -0.0009(7)
C6 0.0140(6) 0.0169(7) 0.0150(7) 0.0007(6) 0.0038(5) -0.0011(6)
C7 0.0236(8) 0.0173(8) 0.0214(8) 0.0007(6) 0.0003(6) 0.0034(6)
C8 0.0336(10) 0.0153(8) 0.0292(9) 0.0046(7) 0.0011(7) 0.0076(7)
C9 0.0289(9) 0.0117(7) 0.0318(9) -0.0012(7) 0.0127(7) 0.0002(7)
C10 0.0397(10) 0.0160(8) 0.0225(8) -0.0035(7) 0.0068(7) -0.0068(7)
C11 0.0367(10) 0.0150(8) 0.0171(7) 0.0007(6) 0.0011(7) -0.0045(7)
C12 0.0131(6) 0.0121(7) 0.0159(6) 0.0007(5) 0.0040(5) -0.0013(5)
C13 0.0166(7) 0.0155(7) 0.0165(7) -0.0005(6) 0.0059(5) -0.0008(6)
C14 0.0236(8) 0.0442(11) 0.0147(7) 0.0006(7) 0.0056(6) -0.0102(8)
C15 0.0196(7) 0.0199(8) 0.0133(7) -0.0028(6) 0.0046(5) -0.0042(6)
C16 0.0196(8) 0.0246(9) 0.0276(9) 0.0094(7) 0.0025(6) 0.0008(7)
C17 0.0272(9) 0.0221(9) 0.0375(10) 0.0148(8) -0.0017(7) 0.0001(7)
C18 0.0233(9) 0.0180(8) 0.0400(11) -0.0014(8) -0.0068(7) 0.0044(7)
C19 0.0247(8) 0.0231(9) 0.0270(9) -0.0047(7) -0.0003(7) 0.0065(7)
C20 0.0219(8) 0.0183(8) 0.0186(7) -0.0008(6) 0.0009(6) 0.0030(6)
C21 0.0130(6) 0.0168(7) 0.0173(7) 0.0007(6) -0.0017(5) -0.0011(5)
C22 0.0176(7) 0.0186(8) 0.0181(7) 0.0007(6) 0.0018(5) -0.0043(6)
C23 0.0252(8) 0.0185(8) 0.0257(8) -0.0023(7) 0.0061(6) -0.0073(7)
C24 0.0208(8) 0.0301(10) 0.0256(8) -0.0055(7) 0.0038(6) -0.0119(7)
C25 0.0158(7) 0.0317(10) 0.0283(9) -0.0025(8) -0.0018(6) -0.0048(7)
C26 0.0162(7) 0.0236(8) 0.0219(8) 0.0003(7) -0.0003(6) -0.0013(6)
C27 0.0137(6) 0.0198(8) 0.0125(6) -0.0010(6) 0.0023(5) -0.0028(6)
C28 0.0155(7) 0.0201(8) 0.0165(7) 0.0000(6) 0.0034(5) -0.0048(6)
C29 0.0190(7) 0.0246(9) 0.0192(7) 0.0012(6) 0.0028(6) -0.0101(7)
C30 0.0220(8) 0.0163(8) 0.0235(8) -0.0003(6) -0.0001(6) -0.0070(6)
C31 0.0235(8) 0.0177(8) 0.0214(8) -0.0022(6) 0.0032(6) -0.0022(6)
C32 0.0172(7) 0.0189(8) 0.0172(7) 0.0016(6) 0.0036(5) -0.0016(6)
C33 0.0127(6) 0.0166(7) 0.0133(6) 0.0013(5) 0.0003(5) -0.0029(5)
C34 0.0170(7) 0.0264(9) 0.0214(8) -0.0012(7) 0.0059(6) 0.0026(6)
C35 0.0253(9) 0.0320(11) 0.0297(9) -0.0022(8) 0.0110(7) 0.0069(8)
C36 0.0167(8) 0.0358(11) 0.0337(10) 0.0053(8) 0.0083(7) 0.0069(7)
C37 0.0137(7) 0.0327(10) 0.0274(9) 0.0070(8) 0.0028(6) -0.0002(7)
C38 0.0132(7) 0.0227(8) 0.0198(7) 0.0032(6) 0.0035(5) -0.0010(6)
C39 0.0127(6) 0.0190(7) 0.0171(7) 0.0031(6) 0.0052(5) 0.0002(6)
C40 0.0157(7) 0.0206(8) 0.0120(6) 0.0027(6) 0.0033(5) -0.0011(6)
C41 0.0149(6) 0.0189(8) 0.0116(6) -0.0007(5) 0.0029(5) -0.0011(6)
C42 0.0158(7) 0.0180(7) 0.0177(7) 0.0002(6) 0.0008(5) -0.0019(6)
C43 0.0171(7) 0.0243(9) 0.0227(8) 0.0022(7) -0.0017(6) -0.0057(6)
C44 0.0262(8) 0.0193(8) 0.0243(8) 0.0003(7) -0.0042(6) -0.0085(7)
C45 0.0293(9) 0.0162(8) 0.0297(9) -0.0062(7) 0.0010(7) -0.0012(7)
C46 0.0206(8) 0.0189(8) 0.0235(8) -0.0042(6) 0.0030(6) -0.0008(6)
C47 0.0156(7) 0.0135(7) 0.0124(6) 0.0009(5) -0.0009(5) -0.0011(5)
C48 0.0167(7) 0.0200(8) 0.0156(7) 0.0026(6) 0.0011(5) -0.0011(6)
C49 0.0163(7) 0.0262(9) 0.0204(7) 0.0092(7) 0.0002(6) 0.0001(6)
C50 0.0172(7) 0.0194(8) 0.0332(9) 0.0100(7) 0.0021(6) 0.0020(6)
C51 0.0217(8) 0.0155(8) 0.0304(9) 0.0001(7) 0.0054(7) 0.0016(6)
C52 0.0171(7) 0.0155(7) 0.0198(7) 0.0003(6) 0.0008(5) -0.0011(6)
C53 0.0117(6) 0.0148(7) 0.0151(6) 0.0021(5) 0.0016(5) -0.0015(5)

loop_
_atom_type_symbol
_atom_type_description
_atom_type_scat_dispersion_real
_atom_type_scat_dispersion_imag
_atom_type_scat_source
C C 0.0033 0.0016 'International Tables Vol C Tables 4.2.6.8 and 6.1.1.4'
H H 0.0000 0.0000 'International Tables Vol C Tables 4.2.6.8 and 6.1.1.4'
N N 0.0061 0.0033 'International Tables Vol C Tables 4.2.6.8 and 6.1.1.4'
P P 0.1023 0.0942 'International Tables Vol C Tables 4.2.6.8 and 6.1.1.4'
W W -0.8490 6.8722 'International Tables Vol C Tables 4.2.6.8 and 6.1.1.4'

loop_
_geom_angle_atom_site_label_1
_geom_angle_atom_site_label_2
_geom_angle_atom_site_label_3
_geom_angle
N2 W1 N4 173.35(5)
N2 W1 P1 85.15(4)
N4 W1 P1 89.22(4)
N2 W1 P2 86.80(4)
N4 W1 P2 89.21(4)
P1 W1 P2 85.307(13)
N2 W1 P4 101.45(4)
N4 W1 P4 82.81(4)
P1 W1 P4 97.821(13)
P2 W1 P4 171.367(13)
N2 W1 P3 97.07(4)
N4 W1 P3 88.71(4)
P1 W1 P3 176.757(13)
P2 W1 P3 97.156(13)
P4 W1 P3 79.444(13)
C13 N1 C15 112.85(13)
C13 N1 C14 109.47(13)
C15 N1 C14 108.69(13)
N3 N2 W1 175.05(12)
N5 N4 W1 178.42(14)
C12 P1 C6 101.66(7)
C12 P1 C13 104.44(7)
C6 P1 C13 93.13(7)
C12 P1 W1 116.72(5)
C6 P1 W1 121.72(5)
C13 P1 W1 115.48(5)
C21 P2 C27 101.00(7)
C21 P2 C15 102.80(8)
C27 P2 C15 93.45(7)
C21 P2 W1 118.41(5)
C27 P2 W1 122.11(5)
C15 P2 W1 114.80(5)
C39 P3 C33 100.16(7)
C39 P3 C40 102.95(7)
C33 P3 C40 96.42(7)
C39 P3 W1 114.87(5)
C33 P3 W1 128.52(5)
C40 P3 W1 110.04(5)
C47 P4 C53 99.11(7)
C47 P4 C41 101.22(7)
C53 P4 C41 100.67(7)
C47 P4 W1 120.47(5)
C53 P4 W1 125.12(5)
C41 P4 W1 106.36(5)
C2 C1 C6 121.13(15)
C2 C1 H1A 119.4
C6 C1 H1A 119.4
C3 C2 C1 120.54(16)
C3 C2 H2A 119.7
C1 C2 H2A 119.7
C4 C3 C2 119.07(17)
C4 C3 H3A 120.5
C2 C3 H3A 120.5
C3 C4 C5 120.62(18)
C3 C4 H4A 119.7
C5 C4 H4A 119.7
C6 C5 C4 120.67(17)
C6 C5 H5A 119.7
C4 C5 H5A 119.7
C1 C6 C5 117.96(15)
C1 C6 P1 118.61(11)
C5 C6 P1 123.38(13)
C12 C7 C8 120.36(16)
C12 C7 H7A 119.8
C8 C7 H7A 119.8
C9 C8 C7 120.67(16)
C9 C8 H8A 119.7
C7 C8 H8A 119.7
C10 C9 C8 119.38(16)
C10 C9 H9A 120.3
C8 C9 H9A 120.3
C9 C10 C11 120.30(16)
C9 C10 H10A 119.9
C11 C10 H10A 119.9
C10 C11 C12 121.09(16)
C10 C11 H11A 119.5
C12 C11 H11A 119.5
C7 C12 C11 118.14(15)
C7 C12 P1 123.88(12)
C11 C12 P1 117.82(12)
N1 C13 P1 116.65(11)
N1 C13 H13A 108.1
P1 C13 H13A 108.1
N1 C13 H13B 108.1
P1 C13 H13B 108.1
H13A C13 H13B 107.3
N1 C14 H14A 109.5
N1 C14 H14B 109.5
H14A C14 H14B 109.5
N1 C14 H14C 109.5
H14A C14 H14C 109.5
H14B C14 H14C 109.5
N1 C15 P2 116.30(11)
N1 C15 H15A 108.2
P2 C15 H15A 108.2
N1 C15 H15B 108.2
P2 C15 H15B 108.2
H15A C15 H15B 107.4
C17 C16 C21 119.92(17)
C17 C16 H16A 120.0
C21 C16 H16A 120.0
C18 C17 C16 120.92(18)
C18 C17 H17A 119.5
C16 C17 H17A 119.5
C17 C18 C19 119.48(17)
C17 C18 H18A 120.3
C19 C18 H18A 120.3
C18 C19 C20 119.94(18)
C18 C19 H19A 120.0
C20 C19 H19A 120.0
C19 C20 C21 121.26(17)
C19 C20 H20A 119.4
C21 C20 H20A 119.4
C20 C21 C16 118.45(16)
C20 C21 P2 118.08(12)
C16 C21 P2 123.46(13)
C23 C22 C27 121.17(15)
C23 C22 H22A 119.4
C27 C22 H22A 119.4
C24 C23 C22 120.01(17)
C24 C23 H23A 120.0
C22 C23 H23A 120.0
C23 C24 C25 119.59(16)
C23 C24 H24A 120.2
C25 C24 H24A 120.2
C24 C25 C26 120.56(16)
C24 C25 H25A 119.7
C26 C25 H25A 119.7
C25 C26 C27 120.55(17)
C25 C26 H26A 119.7
C27 C26 H26A 119.7
C22 C27 C26 118.12(15)
C22 C27 P2 117.34(11)
C26 C27 P2 124.35(13)
C29 C28 C33 120.37(15)
C29 C28 H28A 119.8
C33 C28 H28A 119.8
C30 C29 C28 120.22(15)
C30 C29 H29A 119.9
C28 C29 H29A 119.9
C31 C30 C29 119.98(16)
C31 C30 H30A 120.0
C29 C30 H30A 120.0
C30 C31 C32 120.12(16)
C30 C31 H31A 119.9
C32 C31 H31A 119.9
C33 C32 C31 120.62(15)
C33 C32 H32A 119.7
C31 C32 H32A 119.7
C32 C33 C28 118.66(15)
C32 C33 P3 121.51(12)
C28 C33 P3 119.43(12)
C35 C34 C39 120.70(16)
C35 C34 H34A 119.7
C39 C34 H34A 119.7
C36 C35 C34 120.29(18)
C36 C35 H35A 119.9
C34 C35 H35A 119.9
C37 C36 C35 119.44(17)
C37 C36 H36A 120.3
C35 C36 H36A 120.3
C36 C37 C38 120.70(16)
C36 C37 H37A 119.7
C38 C37 H37A 119.6
C37 C38 C39 120.49(16)
C37 C38 H38A 119.8
C39 C38 H38A 119.8
C34 C39 C38 118.38(15)
C34 C39 P3 121.49(12)
C38 C39 P3 119.85(13)
C41 C40 P3 112.40(10)
C41 C40 H40A 109.1
P3 C40 H40A 109.1
C41 C40 H40B 109.1
P3 C40 H40B 109.1
H40A C40 H40B 107.9
C40 C41 P4 108.15(10)
C40 C41 H41A 110.1
P4 C41 H41A 110.1
C40 C41 H41B 110.1
P4 C41 H41B 110.1
H41A C41 H41B 108.4
C43 C42 C47 121.15(16)
C43 C42 H42A 119.4
C47 C42 H42A 119.4
C44 C43 C42 120.07(16)
C44 C43 H43A 120.0
C42 C43 H43A 120.0
C45 C44 C43 119.49(16)
C45 C44 H44A 120.3
C43 C44 H44A 120.3
C44 C45 C46 120.71(17)
C44 C45 H45A 119.6
C46 C45 H45A 119.6
C45 C46 C47 120.38(16)
C45 C46 H46A 119.8
C47 C46 H46A 119.8
C46 C47 C42 118.12(15)
C46 C47 P4 122.83(12)
C42 C47 P4 118.91(12)
C49 C48 C53 120.67(16)
C49 C48 H48A 119.7
C53 C48 H48A 119.7
C50 C49 C48 119.98(15)
C50 C49 H49A 120.0
C48 C49 H49A 120.0
C51 C50 C49 119.99(16)
C51 C50 H50A 120.0
C49 C50 H50A 120.0
C50 C51 C52 119.96(17)
C50 C51 H51A 120.0
C52 C51 H51A 120.0
C53 C52 C51 120.89(15)
C53 C52 H52A 119.6
C51 C52 H52A 119.6
C52 C53 C48 118.46(14)
C52 C53 P4 120.66(11)
C48 C53 P4 120.85(12)

loop_
_geom_bond_atom_site_label_1
_geom_bond_atom_site_label_2
_geom_bond_distance
W1 N2 2.0011(13)
W1 N4 2.0326(13)
W1 P1 2.4305(4)
W1 P2 2.4333(4)
W1 P4 2.4553(4)
W1 P3 2.4552(4)
N1 C13 1.457(2)
N1 C15 1.460(2)
N1 C14 1.470(2)
N2 N3 1.1301(18)
N4 N5 1.1195(19)
P1 C12 1.8279(15)
P1 C6 1.8485(15)
P1 C13 1.8478(15)
P2 C21 1.8372(17)
P2 C27 1.8504(16)
P2 C15 1.8506(16)
P3 C39 1.8336(16)
P3 C33 1.8445(16)
P3 C40 1.8599(15)
P4 C47 1.8365(16)
P4 C53 1.8439(16)
P4 C41 1.8549(15)
C1 C2 1.388(2)
C1 C6 1.395(2)
C1 H1A 0.9500
C2 C3 1.386(3)
C2 H2A 0.9500
C3 C4 1.382(3)
C3 H3A 0.9500
C4 C5 1.398(3)
C4 H4A 0.9500
C5 C6 1.395(2)
C5 H5A 0.9500
C7 C12 1.387(2)
C7 C8 1.395(2)
C7 H7A 0.9500
C8 C9 1.376(3)
C8 H8A 0.9500
C9 C10 1.377(3)
C9 H9A 0.9500
C10 C11 1.383(2)
C10 H10A 0.9500
C11 C12 1.395(2)
C11 H11A 0.9500
C13 H13A 0.9900
C13 H13B 0.9900
C14 H14A 0.9800
C14 H14B 0.9800
C14 H14C 0.9800
C15 H15A 0.9900
C15 H15B 0.9900
C16 C17 1.395(3)
C16 C21 1.395(2)
C16 H16A 0.9500
C17 C18 1.380(3)
C17 H17A 0.9500
C18 C19 1.383(3)
C18 H18A 0.9500
C19 C20 1.387(2)
C19 H19A 0.9500
C20 C21 1.392(2)
C20 H20A 0.9500
C22 C23 1.389(2)
C22 C27 1.394(2)
C22 H22A 0.9500
C23 C24 1.385(2)
C23 H23A 0.9500
C24 C25 1.382(3)
C24 H24A 0.9500
C25 C26 1.390(2)
C25 H25A 0.9500
C26 C27 1.398(2)
C26 H26A 0.9500
C28 C29 1.393(2)
C28 C33 1.402(2)
C28 H28A 0.9500
C29 C30 1.385(3)
C29 H29A 0.9500
C30 C31 1.381(2)
C30 H30A 0.9500
C31 C32 1.396(2)
C31 H31A 0.9500
C32 C33 1.392(2)
C32 H32A 0.9500
C34 C35 1.394(2)
C34 C39 1.393(2)
C34 H34A 0.9500
C35 C36 1.386(3)
C35 H35A 0.9500
C36 C37 1.380(3)
C36 H36A 0.9500
C37 C38 1.389(2)
C37 H37A 0.9500
C38 C39 1.400(2)
C38 H38A 0.9500
C40 C41 1.519(2)
C40 H40A 0.9900
C40 H40B 0.9900
C41 H41A 0.9900
C41 H41B 0.9900
C42 C43 1.388(2)
C42 C47 1.395(2)
C42 H42A 0.9500
C43 C44 1.384(3)
C43 H43A 0.9500
C44 C45 1.375(3)
C44 H44A 0.9500
C45 C46 1.397(2)
C45 H45A 0.9500
C46 C47 1.392(2)
C46 H46A 0.9500
C48 C49 1.391(2)
C48 C53 1.402(2)
C48 H48A 0.9500
C49 C50 1.388(3)
C49 H49A 0.9500
C50 C51 1.383(3)
C50 H50A 0.9500
C51 C52 1.396(2)
C51 H51A 0.9500
C52 C53 1.389(2)
C52 H52A 0.9500
